data_1004024
loop_
_publ_author_name
'Patarin, J'
'Marcuccilli-Hoffner, F'
'Kessler, H'
'Daniels, P'

_publ_section_title
;
Synthesis and structure determination of (N H4)2 Ti F4 O
;
_journal_coden_ASTM EJSCE5
_journal_name_full
;
European Journal of Solid State Inorganic Chemistry
;
_journal_page_first 501
_journal_page_last 511
_journal_volume 31
_journal_year 1994
_chemical_formula_structural '(N H4)2 (Ti F4 O)'
_chemical_formula_sum 'F4 H8 N2 O Ti'
_chemical_name_systematic 'Diammonium oxotetrafluorotitanate'
_space_group_IT_number 11
_symmetry_cell_setting monoclinic
_symmetry_Int_Tables_number 11
_symmetry_space_group_name_Hall '-P 2yb'
_symmetry_space_group_name_H-M 'P 1 21/m 1'
_cell_angle_alpha 90
_cell_angle_beta 90.12(2)
_cell_angle_gamma 90
_cell_formula_units_Z 4
_cell_length_a 6.3245(1)
_cell_length_b 7.5422(1)
_cell_length_c 11.0095(2)
_cell_volume 525.2
_refine_ls_R_factor_all 0.036
_cod_original_formula_sum 'H8 F4 N2 O Ti'
_cod_database_code 1004024

loop_
_symmetry_equiv_pos_as_xyz
x,y,z
-x,1/2+y,-z
-x,-y,-z
x,1/2-y,z

loop_
_atom_site_label
_atom_site_type_symbol
_atom_site_symmetry_multiplicity
_atom_site_Wyckoff_symbol
_atom_site_fract_x
_atom_site_fract_y
_atom_site_fract_z
_atom_site_occupancy
_atom_site_attached_hydrogens
_atom_site_calc_flag
Ti1 Ti4+ 2 a 0. 0. 0. 1. 0 d
Ti2 Ti4+ 2 d 0.5 0.5 0.5 1. 0 d
O1 O2- 2 e 0.0769(4) 0.25 0.0126(3) 1. 0 d
O2 O2- 2 e 0.5751(4) 0.25 0.4874(3) 1. 0 d
F1 F1- 4 f 0.2285(2) 0.0496(2) 0.4359(2) 1. 0 d
F2 F1- 4 f 0.7286(2) 0.0496(2) 0.0643(2) 1. 0 d
F3 F1- 4 f 0.8928(3) 0.0338(2) 0.8407(1) 1. 0 d
F4 F1- 4 f 0.3931(3) 0.4660(2) 0.6593(1) 1. 0 d
N1 N3- 2 e 0.4216(6) 0.25 0.1943(4) 1. 4 d
N2 N3- 2 e 0.9205(6) 0.25 0.3041(4) 1. 4 d
N3 N3- 2 e 0.5070(6) 0.25 0.8624(4) 1. 4 d
N4 N3- 2 e 0.0076(5) 0.25 0.6390(3) 1. 4 d
H1 H1+ 4 f 0.436(7) 0.153(6) 0.244(5) 1. 0 d
H2 H1+ 2 e 0.537(12) 0.25 0.158(7) 1. 0 d
H3 H1+ 2 e 0.279(11) 0.25 0.153(6) 1. 0 d
H4 H1+ 4 f -1. -1. -1. 6. 0 dum

loop_
_atom_type_symbol
_atom_type_oxidation_number
Ti4+ 4.000
O2- -2.000
F1- -1.000
N3- -3.000
H1+ 1.000
